data_4320082
loop_
_publ_author_name
'Edit Y. Tshuva'
'Israel Goldberg'
'Moshe Kol'
'Zeev Goldschmidt'

_publ_section_title
;
 Coordination Chemistry of Amine Bis(phenolate) Titanium Complexes: Tuning
 Complex Type and Structure by Ligand Modification
;
_journal_name_full 'Inorganic Chemistry'
_journal_page_first 4263
_journal_page_last 4270
_journal_paper_doi 10.1021/ic010210s
_journal_volume 40
_journal_year 2001
_chemical_formula_moiety '(C54 H78 N2 O4 Ti) . 3/2(C5 H12)'
_chemical_formula_sum 'C61.5 H96 N2 O4 Ti'
_chemical_formula_weight 975.30
_chemical_name_systematic
;
  ?
;
_space_group_IT_number 2
_symmetry_cell_setting triclinic
_symmetry_space_group_name_Hall '-P 1'
_symmetry_space_group_name_H-M 'P -1'
_atom_sites_solution_hydrogens geom
_atom_sites_solution_primary direct
_atom_sites_solution_secondary difmap
_audit_creation_method SHELXL-97
_cell_angle_alpha 85.4060(13)
_cell_angle_beta 79.8470(17)
_cell_angle_gamma 66.8080(19)
_cell_formula_units_Z 2
_cell_length_a 13.2250(4)
_cell_length_b 15.1930(4)
_cell_length_c 16.3810(6)
_cell_measurement_reflns_used 10000
_cell_measurement_temperature 110(2)
_cell_measurement_theta_max 25.33
_cell_measurement_theta_min 2.90
_cell_volume 2977.83(17)
_computing_cell_refinement Denzo
_computing_data_collection 'Collect, Nonius B.V.'
_computing_data_reduction Denzo
_computing_structure_refinement 'SHELXL-97 (Sheldrick, 1997)'
_computing_structure_solution SIR-92
_diffrn_ambient_temperature 110(2)
_diffrn_detector_area_resol_mean '56 microns'
_diffrn_measured_fraction_theta_full 0.921
_diffrn_measured_fraction_theta_max 0.921
_diffrn_measurement_device_type 'Nonius KappaCCD'
_diffrn_measurement_method '1 degree Phi & Omega scans'
_diffrn_radiation_monochromator graphite
_diffrn_radiation_source 'fine-focus sealed tube'
_diffrn_radiation_type MoK\a
_diffrn_radiation_wavelength 0.71070
_diffrn_reflns_av_R_equivalents 0.0000
_diffrn_reflns_av_sigmaI/netI 0.0790
_diffrn_reflns_limit_h_max 15
_diffrn_reflns_limit_h_min 0
_diffrn_reflns_limit_k_max 18
_diffrn_reflns_limit_k_min -16
_diffrn_reflns_limit_l_max 19
_diffrn_reflns_limit_l_min -19
_diffrn_reflns_number 10000
_diffrn_reflns_theta_full 25.33
_diffrn_reflns_theta_max 25.33
_diffrn_reflns_theta_min 2.90
_exptl_absorpt_coefficient_mu 0.188
_exptl_crystal_colour red
_exptl_crystal_density_diffrn 1.088
_exptl_crystal_density_method 'not measured'
_exptl_crystal_description prisms
_exptl_crystal_F_000 1066
_exptl_crystal_size_max 0.30
_exptl_crystal_size_mid 0.15
_exptl_crystal_size_min 0.10
_refine_diff_density_max 0.630
_refine_diff_density_min -0.512
_refine_diff_density_rms 0.061
_refine_ls_extinction_method none
_refine_ls_goodness_of_fit_ref 0.935
_refine_ls_hydrogen_treatment mixed
_refine_ls_matrix_type full
_refine_ls_number_parameters 648
_refine_ls_number_reflns 10000
_refine_ls_number_restraints 0
_refine_ls_restrained_S_all 0.935
_refine_ls_R_factor_all 0.0988
_refine_ls_R_factor_gt 0.0599
_refine_ls_shift/su_max 0.153
_refine_ls_shift/su_mean 0.006
_refine_ls_structure_factor_coef Fsqd
_refine_ls_weighting_details 'calc w=1/[\s^2^(Fo^2^)+(0.0928P)^2^+3.4107P] where P=(Fo^2^+2Fc^2^)/3'
_refine_ls_weighting_scheme calc
_refine_ls_wR_factor_gt 0.1491
_refine_ls_wR_factor_ref 0.1730
_reflns_number_gt 6877
_reflns_number_total 10000
_reflns_threshold_expression >2sigma(I)
_cod_data_source_file ic010210s_3.cif
_cod_data_source_block mk51
_cod_original_cell_volume 2977.83(16)
_cod_original_formula_sum 'C61.50 H96 N2 O4 Ti'
_cod_database_code 4320082

loop_
_symmetry_equiv_pos_as_xyz
'x, y, z'
'-x, -y, -z'

loop_
_atom_site_label
_atom_site_type_symbol
_atom_site_fract_x
_atom_site_fract_y
_atom_site_fract_z
_atom_site_U_iso_or_equiv
_atom_site_adp_type
_atom_site_occupancy
_atom_site_symmetry_multiplicity
_atom_site_calc_flag
_atom_site_refinement_flags
_atom_site_disorder_assembly
_atom_site_disorder_group
Ti Ti 0.71296(4) 0.04025(4) 0.71425(3) 0.01716(16) Uani 1 1 d . . .
O2 O 0.79899(16) -0.02473(15) 0.61696(12) 0.0202(5) Uani 1 1 d . . .
O3 O 0.60157(17) 0.09387(15) 0.80533(13) 0.0224(5) Uani 1 1 d . . .
O4 O 0.67560(17) 0.15748(14) 0.65276(12) 0.0198(5) Uani 1 1 d . . .
O5 O 0.78205(17) -0.07213(14) 0.77790(13) 0.0214(5) Uani 1 1 d . . .
N6 N 0.57765(19) 0.00037(17) 0.67576(15) 0.0170(5) Uani 1 1 d . . .
N7 N 0.8305(2) 0.09227(17) 0.75936(15) 0.0174(5) Uani 1 1 d . . .
C8 C 0.7998(2) -0.0851(2) 0.56056(18) 0.0187(7) Uani 1 1 d . . .
C9 C 0.9003(2) -0.1498(2) 0.51959(18) 0.0203(7) Uani 1 1 d . . .
C10 C 0.8963(3) -0.2109(2) 0.46259(19) 0.0227(7) Uani 1 1 d . . .
H10 H 0.9645 -0.2548 0.4342 0.027 Uiso 1 1 calc R . .
C11 C 0.7966(3) -0.2105(2) 0.44514(18) 0.0207(7) Uani 1 1 d . . .
C12 C 0.6982(3) -0.1456(2) 0.48747(18) 0.0208(7) Uani 1 1 d . . .
H12 H 0.6291 -0.1447 0.4775 0.025 Uiso 1 1 calc R . .
C13 C 0.6978(2) -0.0817(2) 0.54415(18) 0.0183(6) Uani 1 1 d . . .
C14 C 0.5919(2) -0.0054(2) 0.58351(18) 0.0185(6) Uani 1 1 d . . .
H14A H 0.5886 0.0573 0.5592 0.022 Uiso 1 1 calc R . .
H14B H 0.5284 -0.0166 0.5691 0.022 Uiso 1 1 calc R . .
C15 C 0.4657(2) 0.0801(2) 0.70061(18) 0.0198(7) Uani 1 1 d . . .
H15A H 0.4692 0.1414 0.6778 0.024 Uiso 1 1 calc R . .
H15B H 0.4092 0.0687 0.6754 0.024 Uiso 1 1 calc R . .
C16 C 0.4289(2) 0.0894(2) 0.79221(19) 0.0199(7) Uani 1 1 d . . .
C17 C 0.3236(3) 0.0936(2) 0.8283(2) 0.0244(7) Uani 1 1 d . . .
H17 H 0.2763 0.0860 0.7944 0.029 Uiso 1 1 calc R . .
C18 C 0.2862(3) 0.1086(2) 0.9126(2) 0.0280(8) Uani 1 1 d . . .
C19 C 0.3584(3) 0.1188(2) 0.9606(2) 0.0291(8) Uani 1 1 d . . .
H19 H 0.3340 0.1288 1.0185 0.035 Uiso 1 1 calc R . .
C20 C 0.4646(3) 0.1149(2) 0.9272(2) 0.0269(7) Uani 1 1 d . . .
C21 C 0.4993(2) 0.0990(2) 0.84186(19) 0.0211(7) Uani 1 1 d . . .
C22 C 0.7062(2) 0.2326(2) 0.63402(19) 0.0184(6) Uani 1 1 d . . .
C23 C 0.6857(2) 0.2885(2) 0.56053(18) 0.0191(7) Uani 1 1 d . . .
C24 C 0.7205(2) 0.3647(2) 0.54929(19) 0.0217(7) Uani 1 1 d . . .
H24 H 0.7055 0.4037 0.5011 0.026 Uiso 1 1 calc R . .
C25 C 0.7760(3) 0.3877(2) 0.6041(2) 0.0226(7) Uani 1 1 d . . .
C26 C 0.7953(2) 0.3307(2) 0.67490(19) 0.0212(7) Uani 1 1 d . . .
H26 H 0.8332 0.3438 0.7136 0.025 Uiso 1 1 calc R . .
C27 C 0.7604(2) 0.2549(2) 0.69049(19) 0.0197(7) Uani 1 1 d . . .
C28 C 0.7761(3) 0.1985(2) 0.76989(19) 0.0205(7) Uani 1 1 d . . .
H28A H 0.8217 0.2190 0.7999 0.025 Uiso 1 1 calc R . .
H28B H 0.7023 0.2141 0.8050 0.025 Uiso 1 1 calc R . .
C29 C 0.8485(2) 0.0504(2) 0.84409(18) 0.0182(6) Uani 1 1 d . . .
H29A H 0.8860 0.0834 0.8699 0.022 Uiso 1 1 calc R . .
H29B H 0.7752 0.0624 0.8788 0.022 Uiso 1 1 calc R . .
C30 C 0.9167(2) -0.0546(2) 0.84357(18) 0.0184(6) Uani 1 1 d . . .
C31 C 1.0161(2) -0.0917(2) 0.87612(18) 0.0201(7) Uani 1 1 d . . .
H31 H 1.0429 -0.0491 0.8957 0.024 Uiso 1 1 calc R . .
C32 C 1.0764(3) -0.1894(2) 0.88044(19) 0.0239(7) Uani 1 1 d . . .
C33 C 1.0304(3) -0.2486(2) 0.8534(2) 0.0246(7) Uani 1 1 d . . .
H33 H 1.0690 -0.3158 0.8583 0.030 Uiso 1 1 calc R . .
C34 C 0.9320(3) -0.2158(2) 0.81980(19) 0.0226(7) Uani 1 1 d . . .
C35 C 0.8763(2) -0.1150(2) 0.81287(18) 0.0202(7) Uani 1 1 d . . .
C36 C 0.5806(2) -0.0924(2) 0.71657(19) 0.0204(7) Uani 1 1 d . . .
H36A H 0.5708 -0.0849 0.7773 0.024 Uiso 1 1 calc R . .
H36B H 0.6557 -0.1420 0.6996 0.024 Uiso 1 1 calc R . .
C37 C 0.4956(3) -0.1293(2) 0.6990(2) 0.0281(8) Uani 1 1 d . . .
H37A H 0.5077 -0.1425 0.6391 0.034 Uiso 1 1 calc R . .
H37B H 0.4196 -0.0800 0.7138 0.034 Uiso 1 1 calc R . .
C38 C 0.5061(3) -0.2205(3) 0.7490(2) 0.0373(9) Uani 1 1 d . . .
H38A H 0.5816 -0.2690 0.7344 0.056 Uiso 1 1 calc R . .
H38B H 0.4518 -0.2444 0.7364 0.056 Uiso 1 1 calc R . .
H38C H 0.4918 -0.2067 0.8083 0.056 Uiso 1 1 calc R . .
C39 C 0.9377(2) 0.0628(2) 0.69985(18) 0.0198(7) Uani 1 1 d . . .
H39A H 0.9208 0.0904 0.6446 0.024 Uiso 1 1 calc R . .
H39B H 0.9685 -0.0078 0.6949 0.024 Uiso 1 1 calc R . .
C40 C 1.0282(3) 0.0918(2) 0.7217(2) 0.0235(7) Uani 1 1 d . . .
H40A H 1.0142 0.1587 0.7035 0.028 Uiso 1 1 calc R . .
H40B H 1.0263 0.0879 0.7826 0.028 Uiso 1 1 calc R . .
C41 C 1.1421(3) 0.0254(2) 0.6791(2) 0.0295(8) Uani 1 1 d . . .
H41A H 1.1607 -0.0390 0.7037 0.044 Uiso 1 1 calc R . .
H41B H 1.1983 0.0497 0.6863 0.044 Uiso 1 1 calc R . .
H41C H 1.1404 0.0225 0.6198 0.044 Uiso 1 1 calc R . .
C42 C 1.0088(3) -0.1509(2) 0.5369(2) 0.0271(8) Uani 1 1 d . . .
H42A H 1.0709 -0.2013 0.5044 0.041 Uiso 1 1 calc R . .
H42B H 1.0130 -0.1635 0.5961 0.041 Uiso 1 1 calc R . .
H42C H 1.0132 -0.0887 0.5216 0.041 Uiso 1 1 calc R . .
C43 C 0.7948(3) -0.2752(2) 0.3803(2) 0.0278(8) Uani 1 1 d . . .
H43A H 0.7220 -0.2800 0.3888 0.042 Uiso 1 1 calc R . .
H43B H 0.8531 -0.3390 0.3850 0.042 Uiso 1 1 calc R . .
H43C H 0.8083 -0.2483 0.3249 0.042 Uiso 1 1 calc R . .
C44 C 0.1714(3) 0.1145(3) 0.9509(2) 0.0406(9) Uani 1 1 d . . .
H44A H 0.1235 0.1317 0.9080 0.061 Uiso 1 1 calc R . .
H44B H 0.1399 0.1635 0.9940 0.061 Uiso 1 1 calc R . .
H44C H 0.1763 0.0524 0.9756 0.061 Uiso 1 1 calc R . .
C45 C 0.5390(3) 0.1296(3) 0.9796(2) 0.0360(9) Uani 1 1 d . . .
H45A H 0.6078 0.0721 0.9780 0.054 Uiso 1 1 calc R . .
H45B H 0.5006 0.1416 1.0370 0.054 Uiso 1 1 calc R . .
H45C H 0.5570 0.1846 0.9582 0.054 Uiso 1 1 calc R . .
C46 C 0.6295(3) 0.2665(2) 0.49523(19) 0.0220(7) Uani 1 1 d . . .
C47 C 0.7017(3) 0.1656(2) 0.4604(2) 0.0262(7) Uani 1 1 d . . .
H47A H 0.7717 0.1657 0.4285 0.039 Uiso 1 1 calc R . .
H47B H 0.6614 0.1477 0.4242 0.039 Uiso 1 1 calc R . .
H47C H 0.7179 0.1193 0.5063 0.039 Uiso 1 1 calc R . .
C48 C 0.5123(3) 0.2728(2) 0.5343(2) 0.0247(7) Uani 1 1 d . . .
H48A H 0.5176 0.2288 0.5820 0.037 Uiso 1 1 calc R . .
H48B H 0.4782 0.2552 0.4931 0.037 Uiso 1 1 calc R . .
H48C H 0.4663 0.3384 0.5527 0.037 Uiso 1 1 calc R . .
C49 C 0.6165(3) 0.3370(3) 0.4212(2) 0.0322(8) Uani 1 1 d . . .
H49A H 0.5741 0.4025 0.4413 0.048 Uiso 1 1 calc R . .
H49B H 0.5769 0.3219 0.3827 0.048 Uiso 1 1 calc R . .
H49C H 0.6903 0.3316 0.3926 0.048 Uiso 1 1 calc R . .
C50 C 0.8093(3) 0.4744(2) 0.5855(2) 0.0269(8) Uani 1 1 d . . .
C51 C 0.8837(3) 0.4780(2) 0.6453(2) 0.0310(8) Uani 1 1 d . . .
H51A H 0.8415 0.4891 0.7017 0.047 Uiso 1 1 calc R . .
H51B H 0.9092 0.5303 0.6288 0.047 Uiso 1 1 calc R . .
H51C H 0.9483 0.4171 0.6440 0.047 Uiso 1 1 calc R . .
C52 C 0.7037(3) 0.5662(2) 0.5945(3) 0.0426(10) Uani 1 1 d . . .
H52A H 0.6549 0.5646 0.5566 0.064 Uiso 1 1 calc R . .
H52B H 0.7240 0.6218 0.5811 0.064 Uiso 1 1 calc R . .
H52C H 0.6646 0.5711 0.6517 0.064 Uiso 1 1 calc R . .
C53 C 0.8737(3) 0.4685(3) 0.4971(2) 0.0379(9) Uani 1 1 d . . .
H53A H 0.9407 0.4092 0.4914 0.057 Uiso 1 1 calc R . .
H53B H 0.8952 0.5236 0.4862 0.057 Uiso 1 1 calc R . .
H53C H 0.8263 0.4688 0.4573 0.057 Uiso 1 1 calc R . .
C54 C 1.1864(3) -0.2342(2) 0.9152(2) 0.0303(8) Uani 1 1 d . . .
C55 C 1.2320(3) -0.1598(3) 0.9282(3) 0.0431(10) Uani 1 1 d . . .
H55A H 1.2428 -0.1268 0.8755 0.065 Uiso 1 1 calc R . .
H55B H 1.3034 -0.1914 0.9484 0.065 Uiso 1 1 calc R . .
H55C H 1.1791 -0.1132 0.9691 0.065 Uiso 1 1 calc R . .
C56 C 1.2743(3) -0.3089(3) 0.8545(3) 0.0483(11) Uani 1 1 d . . .
H56A H 1.2500 -0.3611 0.8493 0.073 Uiso 1 1 calc R . .
H56B H 1.3455 -0.3346 0.8754 0.073 Uiso 1 1 calc R . .
H56C H 1.2833 -0.2786 0.8001 0.073 Uiso 1 1 calc R . .
C57 C 1.1680(3) -0.2841(3) 0.9987(3) 0.0533(12) Uani 1 1 d . . .
H57A H 1.1119 -0.2371 1.0379 0.080 Uiso 1 1 calc R . .
H57B H 1.2382 -0.3126 1.0210 0.080 Uiso 1 1 calc R . .
H57C H 1.1420 -0.3345 0.9905 0.080 Uiso 1 1 calc R . .
C58 C 0.8866(3) -0.2860(2) 0.7933(2) 0.0283(8) Uani 1 1 d . . .
C59 C 0.8819(3) -0.2741(2) 0.6998(2) 0.0303(8) Uani 1 1 d . . .
H59A H 0.8445 -0.2061 0.6863 0.045 Uiso 1 1 calc R . .
H59B H 0.8405 -0.3099 0.6848 0.045 Uiso 1 1 calc R . .
H59C H 0.9578 -0.2988 0.6688 0.045 Uiso 1 1 calc R . .
C60 C 0.7706(3) -0.2659(3) 0.8438(2) 0.0330(8) Uani 1 1 d . . .
H60A H 0.7770 -0.2795 0.9026 0.049 Uiso 1 1 calc R . .
H60B H 0.7384 -0.3070 0.8244 0.049 Uiso 1 1 calc R . .
H60C H 0.7224 -0.1986 0.8366 0.049 Uiso 1 1 calc R . .
C61 C 0.9599(3) -0.3912(2) 0.8100(2) 0.0400(9) Uani 1 1 d . . .
H61A H 1.0346 -0.4070 0.7777 0.060 Uiso 1 1 calc R . .
H61B H 0.9266 -0.4330 0.7937 0.060 Uiso 1 1 calc R . .
H61C H 0.9654 -0.4004 0.8692 0.060 Uiso 1 1 calc R . .
C62 C 0.5576(8) -0.4413(6) 1.2756(5) 0.150(4) Uani 1 1 d . . .
H62A H 0.5663 -0.4961 1.2433 0.225 Uiso 1 1 calc R . .
H62B H 0.4848 -0.4192 1.3113 0.225 Uiso 1 1 calc R . .
H62C H 0.6166 -0.4605 1.3100 0.225 Uiso 1 1 calc R . .
C63 C 0.5648(9) -0.3681(6) 1.2225(6) 0.155(4) Uani 1 1 d . . .
H63A H 0.5574 -0.3140 1.2561 0.186 Uiso 1 1 calc R . .
H63B H 0.5008 -0.3457 1.1918 0.186 Uiso 1 1 calc R . .
C64 C 0.6685(12) -0.3925(8) 1.1616(9) 0.238(8) Uani 1 1 d . . .
H64A H 0.7022 -0.4633 1.1587 0.286 Uiso 1 1 calc R . .
H64B H 0.6451 -0.3691 1.1070 0.286 Uiso 1 1 calc R . .
C65 C 0.7441(9) -0.3671(6) 1.1666(8) 0.158(4) Uani 1 1 d . . .
H65A H 0.7743 -0.3977 1.2175 0.190 Uiso 1 1 calc R . .
H65B H 0.7090 -0.2974 1.1769 0.190 Uiso 1 1 calc R . .
C66 C 0.8498(7) -0.3836(5) 1.0952(6) 0.155(4) Uani 1 1 d . . .
H66A H 0.8800 -0.4499 1.0761 0.233 Uiso 1 1 calc R . .
H66B H 0.9070 -0.3712 1.1173 0.233 Uiso 1 1 calc R . .
H66C H 0.8267 -0.3398 1.0485 0.233 Uiso 1 1 calc R . .
C67 C 0.6322(6) -0.4818(6) 0.8687(6) 0.129(3) Uani 1 1 d . . .
C68A C 0.5852(10) -0.4569(9) 0.9476(9) 0.081(3) Uani 0.50 1 d P . .
C68B C 0.5514(10) -0.5208(9) 0.9228(8) 0.087(4) Uani 0.50 1 d P . .
C69 C 0.5000 -0.5000 1.0000 0.090(3) Uani 1 2 d S . .

loop_
_atom_site_aniso_label
_atom_site_aniso_U_11
_atom_site_aniso_U_22
_atom_site_aniso_U_33
_atom_site_aniso_U_23
_atom_site_aniso_U_13
_atom_site_aniso_U_12
Ti 0.0151(3) 0.0200(3) 0.0181(3) -0.0014(2) -0.0052(2) -0.0073(2)
O2 0.0168(11) 0.0261(12) 0.0209(11) -0.0055(9) -0.0053(9) -0.0098(9)
O3 0.0195(11) 0.0286(13) 0.0204(11) -0.0022(9) -0.0029(9) -0.0103(10)
O4 0.0219(11) 0.0204(11) 0.0224(11) 0.0014(9) -0.0086(9) -0.0121(9)
O5 0.0210(11) 0.0217(12) 0.0258(12) 0.0009(9) -0.0099(10) -0.0102(9)
N6 0.0135(12) 0.0191(14) 0.0187(13) -0.0012(10) -0.0031(11) -0.0063(10)
N7 0.0164(13) 0.0188(14) 0.0184(13) -0.0010(10) -0.0048(11) -0.0074(11)
C8 0.0190(16) 0.0227(17) 0.0167(15) -0.0002(12) -0.0036(13) -0.0100(13)
C9 0.0168(15) 0.0249(17) 0.0200(16) 0.0001(13) -0.0050(13) -0.0082(13)
C10 0.0203(16) 0.0232(17) 0.0214(16) -0.0025(13) -0.0021(14) -0.0052(13)
C11 0.0228(16) 0.0208(17) 0.0191(16) -0.0007(12) -0.0055(14) -0.0082(13)
C12 0.0215(16) 0.0235(17) 0.0215(16) 0.0028(13) -0.0068(14) -0.0122(14)
C13 0.0174(15) 0.0195(16) 0.0166(15) -0.0006(12) -0.0017(13) -0.0060(13)
C14 0.0146(15) 0.0253(17) 0.0173(15) 0.0010(12) -0.0047(13) -0.0087(13)
C15 0.0124(15) 0.0240(17) 0.0229(16) -0.0018(13) -0.0040(13) -0.0060(13)
C16 0.0177(16) 0.0191(16) 0.0219(16) -0.0003(12) -0.0024(14) -0.0063(13)
C17 0.0228(17) 0.0277(18) 0.0247(17) 0.0000(13) -0.0089(15) -0.0100(14)
C18 0.0254(18) 0.037(2) 0.0229(17) -0.0013(14) 0.0010(15) -0.0148(15)
C19 0.0306(19) 0.040(2) 0.0164(16) -0.0033(14) -0.0016(15) -0.0144(16)
C20 0.0272(18) 0.033(2) 0.0209(17) -0.0028(14) -0.0035(15) -0.0123(15)
C21 0.0172(16) 0.0223(17) 0.0233(17) -0.0020(13) -0.0020(14) -0.0073(13)
C22 0.0160(15) 0.0155(16) 0.0232(16) -0.0022(12) -0.0034(13) -0.0050(12)
C23 0.0141(15) 0.0250(17) 0.0188(16) -0.0014(12) -0.0029(13) -0.0078(13)
C24 0.0182(16) 0.0230(17) 0.0234(17) 0.0046(13) -0.0061(14) -0.0072(13)
C25 0.0190(16) 0.0214(17) 0.0289(18) -0.0012(13) -0.0047(14) -0.0090(13)
C26 0.0203(16) 0.0185(16) 0.0271(17) -0.0037(13) -0.0069(14) -0.0080(13)
C27 0.0187(15) 0.0206(17) 0.0208(16) -0.0034(12) -0.0048(13) -0.0074(13)
C28 0.0196(16) 0.0200(16) 0.0239(17) -0.0047(13) -0.0059(14) -0.0080(13)
C29 0.0187(15) 0.0220(17) 0.0143(15) -0.0004(12) -0.0035(13) -0.0077(13)
C30 0.0178(15) 0.0218(17) 0.0159(15) -0.0004(12) -0.0032(13) -0.0076(13)
C31 0.0195(16) 0.0269(18) 0.0183(16) 0.0007(13) -0.0059(13) -0.0125(14)
C32 0.0193(16) 0.0292(19) 0.0223(17) 0.0000(13) -0.0035(14) -0.0083(14)
C33 0.0226(17) 0.0237(18) 0.0269(18) -0.0008(13) -0.0070(15) -0.0068(14)
C34 0.0259(17) 0.0220(17) 0.0220(17) 0.0002(13) -0.0059(14) -0.0107(14)
C35 0.0177(16) 0.0254(18) 0.0188(16) -0.0003(13) -0.0046(13) -0.0089(13)
C36 0.0186(16) 0.0228(17) 0.0223(16) 0.0005(13) -0.0062(14) -0.0097(13)
C37 0.0263(18) 0.0304(19) 0.0341(19) 0.0008(15) -0.0082(16) -0.0168(15)
C38 0.044(2) 0.037(2) 0.042(2) 0.0009(17) -0.0060(19) -0.0284(18)
C39 0.0204(16) 0.0219(17) 0.0193(16) -0.0028(12) -0.0046(13) -0.0093(13)
C40 0.0225(17) 0.0319(19) 0.0218(16) -0.0008(13) -0.0057(14) -0.0157(14)
C41 0.0236(17) 0.038(2) 0.0317(19) -0.0012(15) -0.0069(15) -0.0154(16)
C42 0.0181(16) 0.034(2) 0.0297(18) -0.0058(15) -0.0033(15) -0.0099(14)
C43 0.0261(18) 0.0292(19) 0.0284(18) -0.0071(14) -0.0060(15) -0.0091(15)
C44 0.029(2) 0.063(3) 0.033(2) -0.0080(18) 0.0035(17) -0.0226(19)
C45 0.033(2) 0.057(3) 0.0203(18) -0.0065(16) -0.0022(16) -0.0198(18)
C46 0.0206(16) 0.0276(18) 0.0219(17) 0.0032(13) -0.0089(14) -0.0121(14)
C47 0.0246(17) 0.0328(19) 0.0242(17) -0.0049(14) -0.0046(15) -0.0133(15)
C48 0.0203(16) 0.0270(18) 0.0299(18) 0.0040(14) -0.0097(15) -0.0108(14)
C49 0.0330(19) 0.042(2) 0.0309(19) 0.0095(16) -0.0157(17) -0.0223(17)
C50 0.0267(18) 0.0226(18) 0.0362(19) 0.0033(14) -0.0101(16) -0.0131(15)
C51 0.0335(19) 0.0264(19) 0.040(2) 0.0012(15) -0.0117(17) -0.0168(16)
C52 0.037(2) 0.0222(19) 0.068(3) 0.0047(18) -0.017(2) -0.0083(16)
C53 0.047(2) 0.040(2) 0.040(2) 0.0110(17) -0.0133(19) -0.0306(19)
C54 0.0192(17) 0.035(2) 0.036(2) 0.0017(15) -0.0118(16) -0.0070(15)
C55 0.029(2) 0.046(2) 0.058(3) -0.0041(19) -0.0238(19) -0.0111(18)
C56 0.024(2) 0.043(2) 0.075(3) -0.010(2) -0.015(2) -0.0057(18)
C57 0.041(2) 0.072(3) 0.051(3) 0.020(2) -0.028(2) -0.022(2)
C58 0.0342(19) 0.0191(17) 0.037(2) 0.0015(14) -0.0175(16) -0.0111(15)
C59 0.0340(19) 0.0226(18) 0.035(2) -0.0040(14) -0.0129(16) -0.0081(15)
C60 0.042(2) 0.032(2) 0.037(2) 0.0074(16) -0.0179(18) -0.0232(17)
C61 0.053(2) 0.0222(19) 0.051(2) 0.0010(16) -0.029(2) -0.0130(18)
C62 0.180(9) 0.093(6) 0.132(7) -0.027(5) 0.022(6) -0.020(6)
C63 0.193(9) 0.078(5) 0.146(7) -0.013(5) 0.079(7) -0.044(6)
C64 0.277(16) 0.139(9) 0.314(17) -0.127(10) 0.118(14) -0.143(11)
C65 0.144(9) 0.077(6) 0.243(12) -0.045(7) -0.033(9) -0.023(5)
C66 0.117(7) 0.078(5) 0.209(10) 0.047(6) -0.019(7) 0.017(5)
C67 0.099(6) 0.119(6) 0.145(7) 0.049(5) 0.008(5) -0.037(5)
C68A 0.081(8) 0.067(8) 0.103(10) -0.012(7) -0.026(8) -0.031(6)
C68B 0.070(8) 0.086(9) 0.067(7) 0.016(7) -0.012(7) 0.006(7)
C69 0.055(5) 0.079(6) 0.133(9) 0.046(6) -0.034(6) -0.023(4)

loop_
_atom_type_symbol
_atom_type_description
_atom_type_scat_dispersion_real
_atom_type_scat_dispersion_imag
_atom_type_scat_source
C C 0.0033 0.0016 'International Tables Vol C Tables 4.2.6.8 and 6.1.1.4'
H H 0.0000 0.0000 'International Tables Vol C Tables 4.2.6.8 and 6.1.1.4'
N N 0.0061 0.0033 'International Tables Vol C Tables 4.2.6.8 and 6.1.1.4'
O O 0.0106 0.0060 'International Tables Vol C Tables 4.2.6.8 and 6.1.1.4'
Ti Ti 0.2776 0.4457 'International Tables Vol C Tables 4.2.6.8 and 6.1.1.4'

loop_
_geom_angle_atom_site_label_1
_geom_angle_atom_site_label_2
_geom_angle_atom_site_label_3
_geom_angle
_geom_angle_site_symmetry_1
_geom_angle_site_symmetry_3
_geom_angle_publ_flag
O3 Ti O2 165.90(9) . . ?
O3 Ti O4 93.80(9) . . ?
O2 Ti O4 88.98(9) . . ?
O3 Ti O5 91.02(9) . . ?
O2 Ti O5 89.50(9) . . ?
O4 Ti O5 166.12(9) . . ?
O3 Ti N7 91.95(9) . . ?
O2 Ti N7 102.11(9) . . ?
O4 Ti N7 82.85(9) . . ?
O5 Ti N7 83.99(9) . . ?
O3 Ti N6 82.57(9) . . ?
O2 Ti N6 83.43(8) . . ?
O4 Ti N6 94.80(9) . . ?
O5 Ti N6 98.73(9) . . ?
N7 Ti N6 173.90(9) . . ?
C8 O2 Ti 141.20(19) . . ?
C21 O3 Ti 142.03(19) . . ?
C22 O4 Ti 141.88(19) . . ?
C35 O5 Ti 138.88(19) . . ?
C14 N6 C36 111.1(2) . . ?
C14 N6 C15 105.5(2) . . ?
C36 N6 C15 110.8(2) . . ?
C14 N6 Ti 110.77(17) . . ?
C36 N6 Ti 109.84(17) . . ?
C15 N6 Ti 108.71(17) . . ?
C28 N7 C29 106.2(2) . . ?
C28 N7 C39 112.3(2) . . ?
C29 N7 C39 111.5(2) . . ?
C28 N7 Ti 109.21(17) . . ?
C29 N7 Ti 107.96(17) . . ?
C39 N7 Ti 109.52(17) . . ?
O2 C8 C9 120.6(3) . . ?
O2 C8 C13 118.7(3) . . ?
C9 C8 C13 120.7(3) . . ?
C10 C9 C8 118.2(3) . . ?
C10 C9 C42 122.0(3) . . ?
C8 C9 C42 119.8(3) . . ?
C9 C10 C11 122.9(3) . . ?
C9 C10 H10 118.5 . . ?
C11 C10 H10 118.5 . . ?
C12 C11 C10 117.3(3) . . ?
C12 C11 C43 120.9(3) . . ?
C10 C11 C43 121.7(3) . . ?
C11 C12 C13 121.9(3) . . ?
C11 C12 H12 119.1 . . ?
C13 C12 H12 119.1 . . ?
C12 C13 C8 119.0(3) . . ?
C12 C13 C14 121.8(3) . . ?
C8 C13 C14 119.1(3) . . ?
N6 C14 C13 115.3(2) . . ?
N6 C14 H14A 108.5 . . ?
C13 C14 H14A 108.5 . . ?
N6 C14 H14B 108.5 . . ?
C13 C14 H14B 108.5 . . ?
H14A C14 H14B 107.5 . . ?
C16 C15 N6 113.9(2) . . ?
C16 C15 H15A 108.8 . . ?
N6 C15 H15A 108.8 . . ?
C16 C15 H15B 108.8 . . ?
N6 C15 H15B 108.8 . . ?
H15A C15 H15B 107.7 . . ?
C17 C16 C21 119.5(3) . . ?
C17 C16 C15 121.2(3) . . ?
C21 C16 C15 119.2(3) . . ?
C18 C17 C16 121.5(3) . . ?
C18 C17 H17 119.3 . . ?
C16 C17 H17 119.3 . . ?
C17 C18 C19 117.7(3) . . ?
C17 C18 C44 121.1(3) . . ?
C19 C18 C44 121.2(3) . . ?
C20 C19 C18 122.9(3) . . ?
C20 C19 H19 118.6 . . ?
C18 C19 H19 118.6 . . ?
C19 C20 C21 117.6(3) . . ?
C19 C20 C45 121.8(3) . . ?
C21 C20 C45 120.6(3) . . ?
O3 C21 C16 118.3(3) . . ?
O3 C21 C20 120.8(3) . . ?
C16 C21 C20 121.0(3) . . ?
O4 C22 C27 117.4(3) . . ?
O4 C22 C23 122.9(3) . . ?
C27 C22 C23 119.7(3) . . ?
C24 C23 C22 117.0(3) . . ?
C24 C23 C46 120.7(3) . . ?
C22 C23 C46 122.3(3) . . ?
C23 C24 C25 124.4(3) . . ?
C23 C24 H24 117.8 . . ?
C25 C24 H24 117.8 . . ?
C26 C25 C24 116.7(3) . . ?
C26 C25 C50 123.5(3) . . ?
C24 C25 C50 119.7(3) . . ?
C25 C26 C27 121.5(3) . . ?
C25 C26 H26 119.2 . . ?
C27 C26 H26 119.2 . . ?
C26 C27 C22 120.6(3) . . ?
C26 C27 C28 120.3(3) . . ?
C22 C27 C28 119.0(3) . . ?
N7 C28 C27 114.6(2) . . ?
N7 C28 H28A 108.6 . . ?
C27 C28 H28A 108.6 . . ?
N7 C28 H28B 108.6 . . ?
C27 C28 H28B 108.6 . . ?
H28A C28 H28B 107.6 . . ?
C30 C29 N7 113.4(2) . . ?
C30 C29 H29A 108.9 . . ?
N7 C29 H29A 108.9 . . ?
C30 C29 H29B 108.9 . . ?
N7 C29 H29B 108.9 . . ?
H29A C29 H29B 107.7 . . ?
C31 C30 C35 120.7(3) . . ?
C31 C30 C29 121.0(3) . . ?
C35 C30 C29 118.3(3) . . ?
C32 C31 C30 121.3(3) . . ?
C32 C31 H31 119.3 . . ?
C30 C31 H31 119.3 . . ?
C31 C32 C33 116.6(3) . . ?
C31 C32 C54 123.5(3) . . ?
C33 C32 C54 119.9(3) . . ?
C34 C33 C32 124.7(3) . . ?
C34 C33 H33 117.6 . . ?
C32 C33 H33 117.6 . . ?
C33 C34 C35 116.4(3) . . ?
C33 C34 C58 121.1(3) . . ?
C35 C34 C58 122.5(3) . . ?
O5 C35 C30 116.6(3) . . ?
O5 C35 C34 123.3(3) . . ?
C30 C35 C34 120.0(3) . . ?
N6 C36 C37 117.1(2) . . ?
N6 C36 H36A 108.0 . . ?
C37 C36 H36A 108.0 . . ?
N6 C36 H36B 108.0 . . ?
C37 C36 H36B 108.0 . . ?
H36A C36 H36B 107.3 . . ?
C36 C37 C38 110.1(3) . . ?
C36 C37 H37A 109.6 . . ?
C38 C37 H37A 109.6 . . ?
C36 C37 H37B 109.6 . . ?
C38 C37 H37B 109.6 . . ?
H37A C37 H37B 108.2 . . ?
C37 C38 H38A 109.5 . . ?
C37 C38 H38B 109.5 . . ?
H38A C38 H38B 109.5 . . ?
C37 C38 H38C 109.5 . . ?
H38A C38 H38C 109.5 . . ?
H38B C38 H38C 109.5 . . ?
N7 C39 C40 116.4(2) . . ?
N7 C39 H39A 108.2 . . ?
C40 C39 H39A 108.2 . . ?
N7 C39 H39B 108.2 . . ?
C40 C39 H39B 108.2 . . ?
H39A C39 H39B 107.3 . . ?
C41 C40 C39 109.7(3) . . ?
C41 C40 H40A 109.7 . . ?
C39 C40 H40A 109.7 . . ?
C41 C40 H40B 109.7 . . ?
C39 C40 H40B 109.7 . . ?
H40A C40 H40B 108.2 . . ?
C40 C41 H41A 109.5 . . ?
C40 C41 H41B 109.5 . . ?
H41A C41 H41B 109.5 . . ?
C40 C41 H41C 109.5 . . ?
H41A C41 H41C 109.5 . . ?
H41B C41 H41C 109.5 . . ?
C9 C42 H42A 109.5 . . ?
C9 C42 H42B 109.5 . . ?
H42A C42 H42B 109.5 . . ?
C9 C42 H42C 109.5 . . ?
H42A C42 H42C 109.5 . . ?
H42B C42 H42C 109.5 . . ?
C11 C43 H43A 109.5 . . ?
C11 C43 H43B 109.5 . . ?
H43A C43 H43B 109.5 . . ?
C11 C43 H43C 109.5 . . ?
H43A C43 H43C 109.5 . . ?
H43B C43 H43C 109.5 . . ?
C18 C44 H44A 109.5 . . ?
C18 C44 H44B 109.5 . . ?
H44A C44 H44B 109.5 . . ?
C18 C44 H44C 109.5 . . ?
H44A C44 H44C 109.5 . . ?
H44B C44 H44C 109.5 . . ?
C20 C45 H45A 109.5 . . ?
C20 C45 H45B 109.5 . . ?
H45A C45 H45B 109.5 . . ?
C20 C45 H45C 109.5 . . ?
H45A C45 H45C 109.5 . . ?
H45B C45 H45C 109.5 . . ?
C23 C46 C49 112.7(3) . . ?
C23 C46 C48 109.7(2) . . ?
C49 C46 C48 107.4(3) . . ?
C23 C46 C47 109.2(2) . . ?
C49 C46 C47 107.0(3) . . ?
C48 C46 C47 110.7(3) . . ?
C46 C47 H47A 109.5 . . ?
C46 C47 H47B 109.5 . . ?
H47A C47 H47B 109.5 . . ?
C46 C47 H47C 109.5 . . ?
H47A C47 H47C 109.5 . . ?
H47B C47 H47C 109.5 . . ?
C46 C48 H48A 109.5 . . ?
C46 C48 H48B 109.5 . . ?
H48A C48 H48B 109.5 . . ?
C46 C48 H48C 109.5 . . ?
H48A C48 H48C 109.5 . . ?
H48B C48 H48C 109.5 . . ?
C46 C49 H49A 109.5 . . ?
C46 C49 H49B 109.5 . . ?
H49A C49 H49B 109.5 . . ?
C46 C49 H49C 109.5 . . ?
H49A C49 H49C 109.5 . . ?
H49B C49 H49C 109.5 . . ?
C51 C50 C52 108.7(3) . . ?
C51 C50 C53 107.9(3) . . ?
C52 C50 C53 109.8(3) . . ?
C51 C50 C25 111.4(3) . . ?
C52 C50 C25 108.9(3) . . ?
C53 C50 C25 110.2(3) . . ?
C50 C51 H51A 109.5 . . ?
C50 C51 H51B 109.5 . . ?
H51A C51 H51B 109.5 . . ?
C50 C51 H51C 109.5 . . ?
H51A C51 H51C 109.5 . . ?
H51B C51 H51C 109.5 . . ?
C50 C52 H52A 109.5 . . ?
C50 C52 H52B 109.5 . . ?
H52A C52 H52B 109.5 . . ?
C50 C52 H52C 109.5 . . ?
H52A C52 H52C 109.5 . . ?
H52B C52 H52C 109.5 . . ?
C50 C53 H53A 109.5 . . ?
C50 C53 H53B 109.5 . . ?
H53A C53 H53B 109.5 . . ?
C50 C53 H53C 109.5 . . ?
H53A C53 H53C 109.5 . . ?
H53B C53 H53C 109.5 . . ?
C55 C54 C32 112.0(3) . . ?
C55 C54 C56 107.9(3) . . ?
C32 C54 C56 109.8(3) . . ?
C55 C54 C57 108.9(3) . . ?
C32 C54 C57 109.5(3) . . ?
C56 C54 C57 108.8(3) . . ?
C54 C55 H55A 109.5 . . ?
C54 C55 H55B 109.5 . . ?
H55A C55 H55B 109.5 . . ?
C54 C55 H55C 109.5 . . ?
H55A C55 H55C 109.5 . . ?
H55B C55 H55C 109.5 . . ?
C54 C56 H56A 109.5 . . ?
C54 C56 H56B 109.5 . . ?
H56A C56 H56B 109.5 . . ?
C54 C56 H56C 109.5 . . ?
H56A C56 H56C 109.5 . . ?
H56B C56 H56C 109.5 . . ?
C54 C57 H57A 109.5 . . ?
C54 C57 H57B 109.5 . . ?
H57A C57 H57B 109.5 . . ?
C54 C57 H57C 109.5 . . ?
H57A C57 H57C 109.5 . . ?
H57B C57 H57C 109.5 . . ?
C34 C58 C60 108.7(3) . . ?
C34 C58 C61 112.4(3) . . ?
C60 C58 C61 107.2(3) . . ?
C34 C58 C59 109.4(3) . . ?
C60 C58 C59 111.2(3) . . ?
C61 C58 C59 107.9(3) . . ?
C58 C59 H59A 109.5 . . ?
C58 C59 H59B 109.5 . . ?
H59A C59 H59B 109.5 . . ?
C58 C59 H59C 109.5 . . ?
H59A C59 H59C 109.5 . . ?
H59B C59 H59C 109.5 . . ?
C58 C60 H60A 109.5 . . ?
C58 C60 H60B 109.5 . . ?
H60A C60 H60B 109.5 . . ?
C58 C60 H60C 109.5 . . ?
H60A C60 H60C 109.5 . . ?
H60B C60 H60C 109.5 . . ?
C58 C61 H61A 109.5 . . ?
C58 C61 H61B 109.5 . . ?
H61A C61 H61B 109.5 . . ?
C58 C61 H61C 109.5 . . ?
H61A C61 H61C 109.5 . . ?
H61B C61 H61C 109.5 . . ?
C63 C62 H62A 109.5 . . ?
C63 C62 H62B 109.5 . . ?
H62A C62 H62B 109.5 . . ?
C63 C62 H62C 109.5 . . ?
H62A C62 H62C 109.5 . . ?
H62B C62 H62C 109.5 . . ?
C62 C63 C64 115.6(9) . . ?
C62 C63 H63A 108.4 . . ?
C64 C63 H63A 108.3 . . ?
C62 C63 H63B 108.4 . . ?
C64 C63 H63B 108.4 . . ?
H63A C63 H63B 107.4 . . ?
C65 C64 C63 124.3(12) . . ?
C65 C64 H64A 106.3 . . ?
C63 C64 H64A 106.3 . . ?
C65 C64 H64B 106.2 . . ?
C63 C64 H64B 106.2 . . ?
H64A C64 H64B 106.4 . . ?
C64 C65 C66 123.9(11) . . ?
C64 C65 H65A 106.3 . . ?
C66 C65 H65A 106.4 . . ?
C64 C65 H65B 106.4 . . ?
C66 C65 H65B 106.4 . . ?
H65A C65 H65B 106.5 . . ?
C65 C66 H66A 109.5 . . ?
C65 C66 H66B 109.5 . . ?
H66A C66 H66B 109.5 . . ?
C65 C66 H66C 109.5 . . ?
H66A C66 H66C 109.5 . . ?
H66B C66 H66C 109.5 . . ?
C67 C68A C69 122.5(9) . . ?
C69 C68B C67 129.9(13) . . ?
C68B C69 C68A 127.0(8) 2_647 . ?
C68B C69 C68A 127.0(8) . 2_647 ?

loop_
_geom_bond_atom_site_label_1
_geom_bond_atom_site_label_2
_geom_bond_distance
_geom_bond_site_symmetry_2
_geom_bond_publ_flag
Ti O3 1.880(2) . ?
Ti O2 1.881(2) . ?
Ti O4 1.904(2) . ?
Ti O5 1.913(2) . ?
Ti N7 2.248(2) . ?
Ti N6 2.298(2) . ?
O2 C8 1.349(3) . ?
O3 C21 1.354(4) . ?
O4 C22 1.351(3) . ?
O5 C35 1.363(4) . ?
N6 C14 1.495(4) . ?
N6 C36 1.499(4) . ?
N6 C15 1.510(4) . ?
N7 C28 1.496(4) . ?
N7 C29 1.498(4) . ?
N7 C39 1.497(4) . ?
C8 C9 1.395(4) . ?
C8 C13 1.402(4) . ?
C9 C10 1.389(4) . ?
C9 C42 1.505(4) . ?
C10 C11 1.396(4) . ?
C10 H10 0.9500 . ?
C11 C12 1.388(4) . ?
C11 C43 1.512(4) . ?
C12 C13 1.394(4) . ?
C12 H12 0.9500 . ?
C13 C14 1.498(4) . ?
C14 H14A 0.9900 . ?
C14 H14B 0.9900 . ?
C15 C16 1.493(4) . ?
C15 H15A 0.9900 . ?
C15 H15B 0.9900 . ?
C16 C17 1.393(4) . ?
C16 C21 1.393(4) . ?
C17 C18 1.388(4) . ?
C17 H17 0.9500 . ?
C18 C19 1.397(5) . ?
C18 C44 1.507(5) . ?
C19 C20 1.396(5) . ?
C19 H19 0.9500 . ?
C20 C21 1.401(4) . ?
C20 C45 1.502(5) . ?
C22 C27 1.400(4) . ?
C22 C23 1.419(4) . ?
C23 C24 1.395(4) . ?
C23 C46 1.530(4) . ?
C24 C25 1.397(4) . ?
C24 H24 0.9500 . ?
C25 C26 1.388(4) . ?
C25 C50 1.539(4) . ?
C26 C27 1.392(4) . ?
C26 H26 0.9500 . ?
C27 C28 1.498(4) . ?
C28 H28A 0.9900 . ?
C28 H28B 0.9900 . ?
C29 C30 1.491(4) . ?
C29 H29A 0.9900 . ?
C29 H29B 0.9900 . ?
C30 C31 1.395(4) . ?
C30 C35 1.392(4) . ?
C31 C32 1.384(4) . ?
C31 H31 0.9500 . ?
C32 C33 1.401(4) . ?
C32 C54 1.535(4) . ?
C33 C34 1.393(4) . ?
C33 H33 0.9500 . ?
C34 C35 1.419(4) . ?
C34 C58 1.535(4) . ?
C36 C37 1.517(4) . ?
C36 H36A 0.9900 . ?
C36 H36B 0.9900 . ?
C37 C38 1.521(5) . ?
C37 H37A 0.9900 . ?
C37 H37B 0.9900 . ?
C38 H38A 0.9800 . ?
C38 H38B 0.9800 . ?
C38 H38C 0.9800 . ?
C39 C40 1.532(4) . ?
C39 H39A 0.9900 . ?
C39 H39B 0.9900 . ?
C40 C41 1.523(4) . ?
C40 H40A 0.9900 . ?
C40 H40B 0.9900 . ?
C41 H41A 0.9800 . ?
C41 H41B 0.9800 . ?
C41 H41C 0.9800 . ?
C42 H42A 0.9800 . ?
C42 H42B 0.9800 . ?
C42 H42C 0.9800 . ?
C43 H43A 0.9800 . ?
C43 H43B 0.9800 . ?
C43 H43C 0.9800 . ?
C44 H44A 0.9800 . ?
C44 H44B 0.9800 . ?
C44 H44C 0.9800 . ?
C45 H45A 0.9800 . ?
C45 H45B 0.9800 . ?
C45 H45C 0.9800 . ?
C46 C49 1.539(4) . ?
C46 C48 1.538(4) . ?
C46 C47 1.544(4) . ?
C47 H47A 0.9800 . ?
C47 H47B 0.9800 . ?
C47 H47C 0.9800 . ?
C48 H48A 0.9800 . ?
C48 H48B 0.9800 . ?
C48 H48C 0.9800 . ?
C49 H49A 0.9800 . ?
C49 H49B 0.9800 . ?
C49 H49C 0.9800 . ?
C50 C51 1.524(5) . ?
C50 C52 1.531(5) . ?
C50 C53 1.535(5) . ?
C51 H51A 0.9800 . ?
C51 H51B 0.9800 . ?
C51 H51C 0.9800 . ?
C52 H52A 0.9800 . ?
C52 H52B 0.9800 . ?
C52 H52C 0.9800 . ?
C53 H53A 0.9800 . ?
C53 H53B 0.9800 . ?
C53 H53C 0.9800 . ?
C54 C55 1.518(5) . ?
C54 C56 1.537(5) . ?
C54 C57 1.539(5) . ?
C55 H55A 0.9800 . ?
C55 H55B 0.9800 . ?
C55 H55C 0.9800 . ?
C56 H56A 0.9800 . ?
C56 H56B 0.9800 . ?
C56 H56C 0.9800 . ?
C57 H57A 0.9800 . ?
C57 H57B 0.9800 . ?
C57 H57C 0.9800 . ?
C58 C60 1.535(5) . ?
C58 C61 1.540(5) . ?
C58 C59 1.536(5) . ?
C59 H59A 0.9800 . ?
C59 H59B 0.9800 . ?
C59 H59C 0.9800 . ?
C60 H60A 0.9800 . ?
C60 H60B 0.9800 . ?
C60 H60C 0.9800 . ?
C61 H61A 0.9800 . ?
C61 H61B 0.9800 . ?
C61 H61C 0.9800 . ?
C62 C63 1.378(10) . ?
C62 H62A 0.9800 . ?
C62 H62B 0.9800 . ?
C62 H62C 0.9800 . ?
C63 C64 1.480(13) . ?
C63 H63A 0.9900 . ?
C63 H63B 0.9900 . ?
C64 C65 1.223(13) . ?
C64 H64A 0.9900 . ?
C64 H64B 0.9900 . ?
C65 C66 1.606(12) . ?
C65 H65A 0.9900 . ?
C65 H65B 0.9900 . ?
C66 H66A 0.9800 . ?
C66 H66B 0.9800 . ?
C66 H66C 0.9800 . ?
C67 C68A 1.346(14) . ?
C67 C68B 1.536(15) . ?
C68A C69 1.607(14) . ?
C68B C69 1.325(13) . ?
C69 C68B 1.325(13) 2_647 ?
C69 C68A 1.607(14) 2_647 ?
